data_4326328
loop_
_publ_author_name
'Michael D. Pluth'
'Maria R. Chan'
'Lindsey E. McQuade'
'Stephen J. Lippard'

_publ_section_title
;
 Seminaphthofluorescein-Based Fluorescent Probes for Imaging Nitric Oxide
 in Live Cells
;
_journal_name_full 'Inorganic Chemistry'
_journal_page_first 9385
_journal_page_last 9392
_journal_paper_doi 10.1021/ic200986v
_journal_volume 50
_journal_year 2011
_chemical_formula_sum 'C25 H11 Br O6'
_chemical_formula_weight 487.25
_chemical_name_systematic
;
 ?
;
_space_group_IT_number 14
_symmetry_cell_setting monoclinic
_symmetry_space_group_name_Hall '-P 2yn'
_symmetry_space_group_name_H-M 'P 1 21/n 1'
_atom_sites_solution_hydrogens geom
_atom_sites_solution_primary direct
_atom_sites_solution_secondary difmap
_audit_creation_method SHELXL-97
_cell_angle_alpha 90.00
_cell_angle_beta 101.631(2)
_cell_angle_gamma 90.00
_cell_formula_units_Z 4
_cell_length_a 12.3410(17)
_cell_length_b 9.2424(13)
_cell_length_c 18.168(3)
_cell_measurement_reflns_used 5496
_cell_measurement_temperature 100(2)
_cell_measurement_theta_max 20.91
_cell_measurement_theta_min 2.22
_cell_volume 2029.7(5)
_computing_cell_refinement 'Bruker SMART'
_computing_data_collection 'Bruker SMART'
_computing_data_reduction 'Bruker SAINT'
_computing_molecular_graphics 'Bruker SHELXTL'
_computing_publication_material 'Bruker SHELXTL'
_computing_structure_refinement 'SHELXL-97 (Sheldrick, 1997)'
_computing_structure_solution 'Bruker SHELXTL'
_diffrn_ambient_temperature 100(2)
_diffrn_measured_fraction_theta_full 1.000
_diffrn_measured_fraction_theta_max 1.000
_diffrn_measurement_device_type 'CCD area detector'
_diffrn_measurement_method 'phi and omega scans'
_diffrn_radiation_monochromator graphite
_diffrn_radiation_source 'fine-focus sealed tube'
_diffrn_radiation_type MoK\a
_diffrn_radiation_wavelength 0.71073
_diffrn_reflns_av_R_equivalents 0.0572
_diffrn_reflns_av_sigmaI/netI 0.0285
_diffrn_reflns_limit_h_max 12
_diffrn_reflns_limit_h_min -12
_diffrn_reflns_limit_k_max 9
_diffrn_reflns_limit_k_min -9
_diffrn_reflns_limit_l_max 18
_diffrn_reflns_limit_l_min -18
_diffrn_reflns_number 21169
_diffrn_reflns_theta_full 21.03
_diffrn_reflns_theta_max 21.03
_diffrn_reflns_theta_min 1.84
_exptl_absorpt_coefficient_mu 2.067
_exptl_absorpt_correction_T_max 0.9219
_exptl_absorpt_correction_T_min 0.7468
_exptl_absorpt_correction_type empirical
_exptl_absorpt_process_details SADABS
_exptl_crystal_colour yellow
_exptl_crystal_density_diffrn 1.594
_exptl_crystal_description plate
_exptl_crystal_F_000 976
_exptl_crystal_size_max 0.15
_exptl_crystal_size_mid 0.08
_exptl_crystal_size_min 0.04
_refine_diff_density_max 0.860
_refine_diff_density_min -0.590
_refine_diff_density_rms 0.081
_refine_ls_goodness_of_fit_ref 1.059
_refine_ls_hydrogen_treatment constr
_refine_ls_matrix_type full
_refine_ls_number_parameters 291
_refine_ls_number_reflns 2196
_refine_ls_number_restraints 0
_refine_ls_restrained_S_all 1.059
_refine_ls_R_factor_all 0.0559
_refine_ls_R_factor_gt 0.0418
_refine_ls_shift/su_max 0.001
_refine_ls_shift/su_mean 0.000
_refine_ls_structure_factor_coef Fsqd
_refine_ls_weighting_details 'calc w=1/[\s^2^(Fo^2^)+(0.0687P)^2^+4.0484P] where P=(Fo^2^+2Fc^2^)/3'
_refine_ls_weighting_scheme calc
_refine_ls_wR_factor_gt 0.1052
_refine_ls_wR_factor_ref 0.1153
_reflns_number_gt 1817
_reflns_number_total 2196
_reflns_threshold_expression >2sigma(I)
_cod_data_source_file ic200986v_si_002.cif
_cod_data_source_block mdp_0m
_cod_original_cell_volume 2029.8(5)
_cod_database_code 4326328

loop_
_symmetry_equiv_pos_as_xyz
'x, y, z'
'-x+1/2, y+1/2, -z+1/2'
'-x, -y, -z'
'x-1/2, -y-1/2, z-1/2'

loop_
_atom_site_label
_atom_site_type_symbol
_atom_site_fract_x
_atom_site_fract_y
_atom_site_fract_z
_atom_site_U_iso_or_equiv
_atom_site_adp_type
_atom_site_occupancy
_atom_site_symmetry_multiplicity
_atom_site_calc_flag
_atom_site_refinement_flags
Br01 Br 0.72387(4) 0.73379(6) 0.21484(3) 0.0377(3) Uani 1 1 d .
O001 O 1.2279(3) 1.3509(4) -0.0166(2) 0.0377(10) Uani 1 1 d .
O002 O 1.0701(3) 1.4748(4) -0.1083(2) 0.0325(9) Uani 1 1 d .
H002 H 1.1343 1.4509 -0.0916 0.049 Uiso 1 1 calc R
O003 O 1.0091(3) 1.1272(4) 0.07001(19) 0.0253(9) Uani 1 1 d .
O004 O 1.1571(3) 0.6734(4) 0.3259(2) 0.0387(10) Uani 1 1 d .
H003 H 1.1143 0.6161 0.3396 0.058 Uiso 1 1 calc R
O005 O 0.7089(3) 1.0516(4) -0.04133(18) 0.0252(9) Uani 1 1 d .
O006 O 0.5357(3) 1.0206(4) -0.1059(2) 0.0314(9) Uani 1 1 d .
C001 C 1.1596(4) 1.2826(6) 0.0101(3) 0.0278(14) Uani 1 1 d .
H001 H 1.1846 1.2192 0.0496 0.033 Uiso 1 1 calc R
C002 C 1.0410(4) 1.2973(5) -0.0179(3) 0.0243(13) Uani 1 1 d .
C003 C 1.0022(4) 1.3943(6) -0.0766(3) 0.0258(13) Uani 1 1 d .
C004 C 0.8878(4) 1.4111(6) -0.1028(3) 0.0289(13) Uani 1 1 d .
H004 H 0.8611 1.4759 -0.1414 0.035 Uiso 1 1 calc R
C005 C 0.8163(4) 1.3315(6) -0.0711(3) 0.0270(13) Uani 1 1 d .
H005 H 0.7407 1.3433 -0.0891 0.032 Uiso 1 1 calc R
C006 C 0.8514(4) 1.2329(5) -0.0128(3) 0.0230(13) Uani 1 1 d .
C007 C 0.9645(4) 1.2181(5) 0.0132(3) 0.0223(13) Uani 1 1 d .
C008 C 0.7697(4) 1.1464(5) 0.0198(3) 0.0233(13) Uani 1 1 d .
C009 C 0.8268(4) 1.0501(5) 0.0823(3) 0.0241(13) Uani 1 1 d .
C010 C 0.7646(4) 0.9577(6) 0.1198(3) 0.0254(13) Uani 1 1 d .
H010 H 0.6877 0.9620 0.1077 0.030 Uiso 1 1 calc R
C011 C 0.8138(4) 0.8628(6) 0.1731(3) 0.0274(13) Uani 1 1 d .
C012 C 0.9312(4) 0.8566(5) 0.1965(3) 0.0233(13) Uani 1 1 d .
C013 C 0.9864(4) 0.7602(5) 0.2517(3) 0.0270(14) Uani 1 1 d .
H013 H 0.9458 0.6946 0.2740 0.032 Uiso 1 1 calc R
C014 C 1.0998(5) 0.7624(6) 0.2726(3) 0.0293(14) Uani 1 1 d .
C015 C 1.1611(4) 0.8602(6) 0.2398(3) 0.0304(14) Uani 1 1 d .
H015 H 1.2376 0.8624 0.2553 0.036 Uiso 1 1 calc R
C016 C 1.1112(4) 0.9527(6) 0.1853(3) 0.0280(13) Uani 1 1 d .
H016 H 1.1540 1.0157 0.1632 0.034 Uiso 1 1 calc R
C017 C 0.9944(4) 0.9540(5) 0.1619(3) 0.0235(12) Uani 1 1 d .
C018 C 0.9399(4) 1.0452(5) 0.1033(3) 0.0234(13) Uani 1 1 d .
C019 C 0.5983(4) 1.0838(6) -0.0566(3) 0.0262(13) Uani 1 1 d .
C020 C 0.5784(4) 1.1976(6) -0.0059(3) 0.0229(13) Uani 1 1 d .
C021 C 0.4798(4) 1.2633(5) 0.0011(3) 0.0257(13) Uani 1 1 d .
H021 H 0.4131 1.2379 -0.0300 0.031 Uiso 1 1 calc R
C022 C 0.4843(4) 1.3666(6) 0.0553(3) 0.0314(14) Uani 1 1 d .
H022 H 0.4194 1.4117 0.0615 0.038 Uiso 1 1 calc R
C023 C 0.5842(4) 1.4058(6) 0.1015(3) 0.0273(13) Uani 1 1 d .
H023 H 0.5849 1.4762 0.1382 0.033 Uiso 1 1 calc R
C024 C 0.6821(4) 1.3416(6) 0.0937(3) 0.0248(13) Uani 1 1 d .
H024 H 0.7490 1.3686 0.1241 0.030 Uiso 1 1 calc R
C025 C 0.6778(4) 1.2364(5) 0.0397(3) 0.0228(13) Uani 1 1 d .

loop_
_atom_site_aniso_label
_atom_site_aniso_U_11
_atom_site_aniso_U_22
_atom_site_aniso_U_33
_atom_site_aniso_U_23
_atom_site_aniso_U_13
_atom_site_aniso_U_12
Br01 0.0290(4) 0.0509(4) 0.0292(4) 0.0067(3) -0.0038(3) -0.0142(3)
O001 0.024(2) 0.043(2) 0.048(3) 0.002(2) 0.012(2) 0.0006(19)
O002 0.022(2) 0.037(2) 0.039(2) 0.0017(18) 0.0065(19) -0.0043(19)
O003 0.0136(18) 0.035(2) 0.025(2) 0.0062(18) -0.0029(16) 0.0006(17)
O004 0.032(2) 0.045(3) 0.035(2) 0.012(2) -0.003(2) 0.008(2)
O005 0.015(2) 0.033(2) 0.025(2) -0.0026(17) -0.0034(15) -0.0026(16)
O006 0.019(2) 0.039(2) 0.030(2) -0.0031(19) -0.0086(18) -0.0037(18)
C001 0.020(3) 0.029(3) 0.034(3) -0.003(3) 0.004(3) -0.003(3)
C002 0.020(3) 0.028(3) 0.024(3) -0.003(3) 0.003(3) 0.000(2)
C003 0.021(3) 0.027(3) 0.030(3) -0.009(3) 0.005(3) -0.007(3)
C004 0.025(3) 0.036(3) 0.024(3) 0.005(3) 0.000(3) -0.001(3)
C005 0.020(3) 0.034(3) 0.023(3) 0.000(3) -0.003(3) 0.000(3)
C006 0.021(3) 0.027(3) 0.021(3) -0.005(3) 0.003(2) -0.002(2)
C007 0.017(3) 0.026(3) 0.023(3) -0.008(3) 0.001(3) -0.002(2)
C008 0.014(3) 0.033(3) 0.019(3) -0.003(2) -0.006(2) -0.004(2)
C009 0.019(3) 0.029(3) 0.021(3) 0.000(3) -0.002(2) 0.000(2)
C010 0.017(3) 0.035(3) 0.021(3) -0.005(3) -0.003(2) -0.006(3)
C011 0.024(3) 0.030(3) 0.023(3) -0.004(3) -0.005(3) -0.003(3)
C012 0.022(3) 0.029(3) 0.017(3) -0.006(2) -0.001(2) 0.000(3)
C013 0.029(4) 0.032(3) 0.019(3) -0.005(3) 0.001(3) -0.002(3)
C014 0.028(4) 0.037(4) 0.019(3) 0.000(3) -0.002(3) 0.006(3)
C015 0.018(3) 0.043(4) 0.027(3) -0.003(3) -0.005(3) 0.004(3)
C016 0.021(3) 0.031(3) 0.031(3) 0.001(3) 0.001(3) -0.003(3)
C017 0.016(3) 0.029(3) 0.022(3) -0.001(3) -0.002(2) 0.003(2)
C018 0.019(3) 0.026(3) 0.024(3) -0.003(3) 0.001(3) -0.004(2)
C019 0.018(3) 0.034(3) 0.026(3) 0.010(3) 0.000(3) -0.004(3)
C020 0.017(3) 0.031(3) 0.020(3) 0.008(3) 0.001(3) 0.000(2)
C021 0.017(3) 0.029(3) 0.028(3) 0.001(3) -0.003(2) -0.001(2)
C022 0.023(3) 0.034(4) 0.038(4) 0.007(3) 0.007(3) 0.003(3)
C023 0.029(3) 0.028(3) 0.024(3) 0.002(2) 0.003(3) -0.001(3)
C024 0.022(3) 0.032(3) 0.018(3) 0.001(3) -0.001(2) -0.009(3)
C025 0.015(3) 0.030(3) 0.021(3) 0.006(3) 0.000(2) -0.005(2)

loop_
_atom_type_symbol
_atom_type_description
_atom_type_scat_dispersion_real
_atom_type_scat_dispersion_imag
_atom_type_scat_source
C C 0.0033 0.0016 'International Tables Vol C Tables 4.2.6.8 and 6.1.1.4'
H H 0.0000 0.0000 'International Tables Vol C Tables 4.2.6.8 and 6.1.1.4'
O O 0.0106 0.0060 'International Tables Vol C Tables 4.2.6.8 and 6.1.1.4'
Br Br -0.2901 2.4595 'International Tables Vol C Tables 4.2.6.8 and 6.1.1.4'

loop_
_geom_angle_atom_site_label_1
_geom_angle_atom_site_label_2
_geom_angle_atom_site_label_3
_geom_angle
C007 O003 C018 119.0(4)
C019 O005 C008 110.8(4)
O001 C001 C002 122.5(5)
C007 C002 C003 119.1(5)
C007 C002 C001 121.5(5)
C003 C002 C001 119.4(5)
O002 C003 C002 122.5(5)
O002 C003 C004 117.9(5)
C002 C003 C004 119.6(5)
C005 C004 C003 119.3(5)
C004 C005 C006 123.0(5)
C007 C006 C005 117.4(5)
C007 C006 C008 121.6(5)
C005 C006 C008 121.1(4)
O003 C007 C006 123.1(4)
O003 C007 C002 115.3(4)
C006 C007 C002 121.6(5)
O005 C008 C006 107.3(4)
O005 C008 C009 107.7(4)
C006 C008 C009 111.4(4)
O005 C008 C025 102.3(4)
C006 C008 C025 113.5(4)
C009 C008 C025 113.9(4)
C018 C009 C010 117.9(5)
C018 C009 C008 121.7(5)
C010 C009 C008 120.4(4)
C011 C010 C009 121.8(5)
C010 C011 C012 121.4(5)
C010 C011 Br01 118.7(4)
C012 C011 Br01 119.9(4)
C013 C012 C017 119.1(4)
C013 C012 C011 123.6(5)
C017 C012 C011 117.3(4)
C014 C013 C012 120.5(5)
O004 C014 C013 123.0(5)
O004 C014 C015 116.9(5)
C013 C014 C015 120.2(5)
C016 C015 C014 121.2(5)
C015 C016 C017 120.5(5)
C018 C017 C012 119.4(4)
C018 C017 C016 122.0(5)
C012 C017 C016 118.6(5)
O003 C018 C009 123.3(4)
O003 C018 C017 114.7(4)
C009 C018 C017 122.0(5)
O006 C019 O005 120.5(5)
O006 C019 C020 130.9(5)
O005 C019 C020 108.6(4)
C025 C020 C021 121.4(5)
C025 C020 C019 108.9(4)
C021 C020 C019 129.7(5)
C022 C021 C020 117.6(5)
C021 C022 C023 121.3(5)
C024 C023 C022 120.9(5)
C025 C024 C023 118.0(5)
C024 C025 C020 120.8(5)
C024 C025 C008 129.7(4)
C020 C025 C008 109.4(4)

loop_
_geom_bond_atom_site_label_1
_geom_bond_atom_site_label_2
_geom_bond_distance
Br01 C011 1.889(5)
O001 C001 1.228(6)
O002 C003 1.336(6)
O003 C007 1.357(6)
O003 C018 1.370(6)
O004 C014 1.355(6)
O005 C019 1.369(6)
O005 C008 1.492(6)
O006 C019 1.209(6)
C001 C002 1.456(7)
C002 C007 1.401(7)
C002 C003 1.402(7)
C003 C004 1.404(7)
C004 C005 1.362(7)
C005 C006 1.399(7)
C006 C007 1.387(7)
C006 C008 1.499(7)
C008 C009 1.503(7)
C008 C025 1.507(7)
C009 C018 1.373(7)
C009 C010 1.412(7)
C010 C011 1.355(7)
C011 C012 1.426(7)
C012 C013 1.409(7)
C012 C017 1.419(7)
C013 C014 1.375(8)
C014 C015 1.389(8)
C015 C016 1.357(7)
C016 C017 1.419(7)
C017 C018 1.417(7)
C019 C020 1.452(8)
C020 C025 1.382(7)
C020 C021 1.388(7)
C021 C022 1.365(7)
C022 C023 1.392(7)
C023 C024 1.379(7)
C024 C025 1.375(7)
